data_9017874
loop_
_publ_author_name
'Hatert, F.'
'Dal Bo, F.'
'Bruni, Y.'
'Meisser, N.'
'Vignola, P.'
'Risplendente, A.'
'Chatenet, F. X.'
'Lebocey, J.'

_publ_section_title
;
 Limousinite, BaCa[Be4P4O16]*6H2O, a new beryllophosphate mineral with a phillipsite-type framework
;
_journal_name_full 'The Canadian Mineralogist'
_journal_page_first 815
_journal_page_last 827
_journal_volume 58
_journal_year 2020
_chemical_compound_source 'Vilatte-Haute pegmatite, Limousin, Haute-Vienne, France'
_chemical_formula_sum 'Ba0.946 Be4 Ca0.954 H11.684 O21.559 P4'
_chemical_name_mineral Limousinite
_space_group_IT_number 14
_space_group_name_Hall '-P 2ybc'
_space_group_name_H-M_alt 'P 1 21/c 1'
_symmetry_space_group_name_H-M 'P 1 21/c 1'
_cell_angle_alpha 90
_cell_angle_beta 90.398
_cell_angle_gamma 90
_cell_formula_units_Z 4
_cell_length_a 9.4958
_cell_length_b 13.6758
_cell_length_c 13.4696
_cell_volume 1749.156
_database_code_amcsd 0020955
_exptl_crystal_density_diffrn 2.600
_cod_data_source_file inputs/fixed/split/07442.cif
_cod_data_source_block 07442
_cod_original_formula_sum 'Ba.946 Ca.954 P4 Be4 O21.559 H11.684'
_cod_database_code 9017874

loop_
_space_group_symop_operation_xyz
x,y,z
x,1/2-y,1/2+z
-x,1/2+y,1/2-z
-x,-y,-z

loop_
_atom_site_aniso_label
_atom_site_aniso_U_11
_atom_site_aniso_U_22
_atom_site_aniso_U_33
_atom_site_aniso_U_12
_atom_site_aniso_U_13
_atom_site_aniso_U_23
Ba1 0.02060 0.02120 0.01380 0.00040 -0.00237 -0.00082
Ca1 0.00830 0.02260 0.02450 -0.00380 -0.00350 0.00790
Ca2 0.07400 0.07900 0.03800 0.01500 0.00200 -0.01300
P1 0.01640 0.01120 0.01230 0.00010 0.00180 -0.00050
P2 0.01450 0.01150 0.01430 -0.00080 0.00140 0.00090
P3 0.01870 0.01820 0.01040 -0.00440 0.00060 -0.00020
P4 0.01650 0.01490 0.01010 0.00250 0.00090 0.00020
Be1 0.00600 0.01300 0.00900 -0.00200 -0.00200 0.00000
Be2 0.01500 0.00400 0.00700 0.00100 0.00100 0.00100
Be3 0.01800 0.01000 0.00900 0.00000 0.00000 -0.00200
Be4 0.01400 0.01700 0.01200 -0.00300 0.00200 -0.00100
O1 0.01900 0.02000 0.02500 0.00590 0.00330 -0.00390
O2 0.02600 0.02000 0.02200 0.00740 -0.00290 0.00260
O3 0.02500 0.02200 0.02400 0.00420 0.00570 0.01140
O4 0.02300 0.01400 0.02100 -0.00220 0.00110 0.00220
O5 0.01510 0.02700 0.01590 -0.00040 0.00320 -0.00290
O6 0.01690 0.01300 0.02900 0.00130 0.00240 -0.00090
O7 0.02300 0.02600 0.03000 -0.00840 -0.00390 -0.00750
O8 0.01700 0.02000 0.02100 -0.00310 0.00230 -0.00170
O9 0.02600 0.02500 0.01900 -0.00370 0.00430 -0.00820
O10 0.03400 0.02200 0.01900 -0.00140 -0.00710 0.00790
O11 0.01800 0.02800 0.03200 -0.00380 0.00320 0.01060
O12 0.05100 0.02200 0.02600 0.00100 -0.00800 -0.00670
O13 0.03400 0.03100 0.01040 -0.00250 0.00210 -0.00130
O14 0.01700 0.02700 0.02200 0.00140 -0.00200 -0.00370
O15 0.01800 0.03300 0.02900 -0.00470 -0.00140 0.00510
O16 0.03300 0.04100 0.01100 0.00400 0.00180 -0.00030
O-HW1A 0.02400 0.03800 0.04900 -0.01400 0.02200 -0.01200
O-HW1B 0.04700 0.03700 0.13000 0.00900 0.00500 0.00800
OW2 0.07500 0.02200 0.03900 0.00700 0.01600 0.01000
OW3 0.07100 0.02800 0.02600 0.00200 0.00700 0.00000
O-HW4 0.03000 0.12300 0.12900 -0.00400 -0.00400 -0.04800
O-HW5 0.02800 0.03000 0.09100 -0.00200 -0.00300 0.00300
O-HW6 0.05800 0.04200 0.07600 0.01300 0.00300 0.00200

loop_
_atom_site_label
_atom_site_fract_x
_atom_site_fract_y
_atom_site_fract_z
_atom_site_occupancy
_atom_site_U_iso_or_equiv
_atom_site_type_symbol
_atom_site_attached_hydrogens
Ba 0.78550 0.09330 0.25120 0.13700 0.02270 Ba 0
Ba1 0.73530 0.09312 0.25000 0.80900 0.01850 Ba 0
Ca 0.15550 0.24480 0.12680 0.07700 0.00300 Ca 0
Ca1 0.11910 0.28450 0.13907 0.54500 0.01850 Ca 0
Ca2 0.37860 0.28170 0.36220 0.33200 0.06400 Ca 0
P1 0.91470 0.14375 0.01714 1.00000 0.01330 P 0
P2 0.58680 0.14477 0.48613 1.00000 0.01340 P 0
P3 0.41003 0.01095 0.13990 1.00000 0.01580 P 0
P4 0.08646 0.01036 0.35971 1.00000 0.01390 P 0
Be1 0.59860 0.13810 0.01410 1.00000 0.00960 Be 0
Be2 0.90250 0.14040 0.48370 1.00000 0.00890 Be 0
Be3 0.10360 0.01570 0.13530 1.00000 0.01230 Be 0
Be4 0.39500 0.01530 0.36500 1.00000 0.01430 Be 0
O1 0.97880 0.08920 0.38600 1.00000 0.02140 O 0
O2 0.00350 0.10920 0.10570 1.00000 0.02300 O 0
O3 0.56350 0.08800 0.58270 1.00000 0.02370 O 0
O4 0.96130 0.24930 -0.00330 1.00000 0.01950 O 0
O5 0.73960 0.13910 0.45240 1.00000 0.01930 O 0
O6 0.54060 0.24980 0.50370 1.00000 0.01970 O 0
O7 0.49730 0.10330 0.40190 1.00000 0.02660 O 0
O8 0.76120 0.13960 0.04950 1.00000 0.01950 O 0
O9 0.94230 0.08330 -0.07550 1.00000 0.02320 O 0
O10 0.05120 -0.08520 0.41420 1.00000 0.02520 O 0
O11 0.51890 0.08460 0.10500 1.00000 0.02600 O 0
O12 0.43290 -0.08880 0.09170 1.00000 0.03300 O 0
O13 0.07300 -0.01160 0.24970 1.00000 0.02500 O 0
O14 0.23360 0.04660 0.38800 1.00000 0.02210 O 0
O15 0.26300 0.04970 0.11450 1.00000 0.02650 O 0
O16 0.43360 -0.00170 0.25100 1.00000 0.02830 O 0
O-HW1A 0.80500 -0.09400 0.18100 0.40000 0.03700 O 1
O-HW1B 0.76600 -0.07720 0.12700 0.61000 0.07100 O 1
OW2 0.57760 0.26940 0.24700 0.94300 0.04500 O 0
OW3 0.94100 0.26820 0.26100 0.93200 0.04160 O 0
O-HW4 0.26080 0.22930 0.00570 0.89000 0.09400 O 1
O-HW5 0.72700 -0.07910 0.38630 0.90800 0.05000 O 1
O-HW6 0.28150 0.22510 0.25620 0.87600 0.05900 O 1
HW1 0.82100 -0.09700 0.11000 1.00000 0.04000 H 0
HW2A 0.48900 0.26300 0.23600 1.00000 0.06000 H 0
HW2B 0.60400 0.31400 0.20700 1.00000 0.01000 H 0
H1A 0.69200 -0.09600 0.31800 1.00000 0.01000 H 0
H1B 0.86300 0.28800 0.23600 1.00000 0.01000 H 0
H1C 0.92300 0.25000 0.32000 1.00000 0.02000 H 0
H1D 0.23000 0.28900 -0.01600 1.00000 0.01000 H 0
H1E 0.17700 0.23200 0.23900 1.00000 0.01000 H 0

loop_
_cod_changelog_entry_id
_cod_changelog_entry_author
_cod_changelog_entry_date
_cod_changelog_entry_text
1
;cod-tools version 3.8.0
Id: cif_guess_AMCSD_atom_types 9581 2023-05-17 12:35:41Z saulius
;
2023-05-18T11:43:26+03:00
;Derived atom types and hydrogen counts
from atom names that follow the AMCSD naming convention
(Wat == water, O-H == hydroxyl).
;

loop_
_cod_related_entry_id
_cod_related_entry_database
_cod_related_entry_code
1 AMCSD 0020955
